data_4034164
loop_
_publ_author_name
'Yamada, Michio'
'Takizawa, Mayu'
'Nukatani, Yoko'
'Suzuki, Mitsuaki'
'Maeda, Yutaka'

_publ_section_title
;
 Synthesis of Fullerene-Fluorene Dyads through the Platinum-Catalyzed
 Reactions of [60]Fullerene with 9-Ethynyl-9<i>H</i>-fluoren-9-yl
 Carboxylates.
;
_journal_issue 14
_journal_name_full 'The Journal of organic chemistry'
_journal_page_first 9025
_journal_page_last 9033
_journal_paper_doi 10.1021/acs.joc.9b00932
_journal_volume 84
_journal_year 2019
_chemical_formula_sum 'C81 H20 O2'
_chemical_formula_weight 1024.97
_space_group_crystal_system orthorhombic
_space_group_IT_number 61
_space_group_name_Hall '-P 2ac 2ab'
_space_group_name_H-M_alt 'P b c a'
_atom_sites_solution_hydrogens geom
_audit_creation_method SHELXL-2016/6
_cell_angle_alpha 90
_cell_angle_beta 90
_cell_angle_gamma 90
_cell_formula_units_Z 8
_cell_length_a 19.3947(6)
_cell_length_b 17.2114(5)
_cell_length_c 25.7129(8)
_cell_measurement_reflns_used 9934
_cell_measurement_temperature 90(2)
_cell_measurement_theta_max 27.09
_cell_measurement_theta_min 2.24
_cell_volume 8583.2(5)
_computing_cell_refinement 'Bruker SAINT'
_computing_data_collection 'Bruker APEX3'
_computing_data_reduction 'Bruker SAINT'
_computing_molecular_graphics 'Bruker SHELXTL'
_computing_publication_material 'Bruker SHELXTL'
_computing_structure_refinement 'SHELXL-2014 (Sheldrick 2014)'
_computing_structure_solution 'SHELXS-97 (Sheldrick 2008)'
_diffrn_ambient_temperature 90(2)
_diffrn_detector_area_resol_mean 7.391
_diffrn_measured_fraction_theta_full 0.999
_diffrn_measured_fraction_theta_max 0.997
_diffrn_measurement_device_type 'Bruker D8 goniometer'
_diffrn_measurement_method '\w scans'
_diffrn_radiation_type MoK\a
_diffrn_radiation_wavelength 0.71073
_diffrn_reflns_av_R_equivalents 0.0604
_diffrn_reflns_av_unetI/netI 0.0434
_diffrn_reflns_Laue_measured_fraction_full 0.999
_diffrn_reflns_Laue_measured_fraction_max 0.997
_diffrn_reflns_limit_h_max 24
_diffrn_reflns_limit_h_min -24
_diffrn_reflns_limit_k_max 21
_diffrn_reflns_limit_k_min -22
_diffrn_reflns_limit_l_max 32
_diffrn_reflns_limit_l_min -25
_diffrn_reflns_number 76675
_diffrn_reflns_point_group_measured_fraction_full 0.999
_diffrn_reflns_point_group_measured_fraction_max 0.997
_diffrn_reflns_theta_full 25.242
_diffrn_reflns_theta_max 27.101
_diffrn_reflns_theta_min 2.239
_diffrn_source 'microfocus X-ray tube'
_exptl_absorpt_coefficient_mu 0.094
_exptl_absorpt_correction_T_max 0.7455
_exptl_absorpt_correction_T_min 0.6722
_exptl_absorpt_correction_type multi-scan
_exptl_absorpt_process_details SADABS-2016/2
_exptl_crystal_colour black
_exptl_crystal_density_diffrn 1.586
_exptl_crystal_description plate
_exptl_crystal_F_000 4176
_exptl_crystal_size_max 0.284
_exptl_crystal_size_mid 0.269
_exptl_crystal_size_min 0.060
_refine_diff_density_max 0.645
_refine_diff_density_min -0.628
_refine_diff_density_rms 0.075
_refine_ls_extinction_method none
_refine_ls_goodness_of_fit_ref 1.054
_refine_ls_hydrogen_treatment constr
_refine_ls_matrix_type full
_refine_ls_number_parameters 769
_refine_ls_number_reflns 9438
_refine_ls_number_restraints 90
_refine_ls_restrained_S_all 1.136
_refine_ls_R_factor_all 0.1010
_refine_ls_R_factor_gt 0.0597
_refine_ls_shift/su_max 0.001
_refine_ls_shift/su_mean 0.000
_refine_ls_structure_factor_coef Fsqd
_refine_ls_weighting_details 'w=1/[\s^2^(Fo^2^)+(0.0699P)^2^+13.1892P] where P=(Fo^2^+2Fc^2^)/3'
_refine_ls_weighting_scheme calc
_refine_ls_wR_factor_gt 0.1391
_refine_ls_wR_factor_ref 0.1770
_reflns_Friedel_coverage 0.000
_reflns_number_gt 6489
_reflns_number_total 9438
_reflns_threshold_expression 'I > 2\s(I)'
_cod_data_source_file jo9b00932_si_002.cif
_cod_data_source_block Z-3b
_cod_database_code 4034164
_shelx_shelxl_version_number 2016/6
_shelx_space_group_comment
;
The symmetry employed for this shelxl refinement is uniquely defined
by the following loop, which should always be used as a source of
symmetry information in preference to the above space-group names.
They are only intended as comments.
;
_shelx_estimated_absorpt_t_min 0.974
_shelx_estimated_absorpt_t_max 0.994

loop_
_space_group_symop_operation_xyz
'x, y, z'
'-x+1/2, -y, z+1/2'
'-x, y+1/2, -z+1/2'
'x+1/2, -y+1/2, -z'
'-x, -y, -z'
'x-1/2, y, -z-1/2'
'x, -y-1/2, z-1/2'
'-x-1/2, y-1/2, z'

loop_
_atom_site_label
_atom_site_type_symbol
_atom_site_fract_x
_atom_site_fract_y
_atom_site_fract_z
_atom_site_U_iso_or_equiv
_atom_site_adp_type
_atom_site_occupancy
_atom_site_site_symmetry_order
_atom_site_calc_flag
_atom_site_refinement_flags_posn
_atom_site_refinement_flags_adp
_atom_site_refinement_flags_occupancy
_atom_site_disorder_assembly
_atom_site_disorder_group
O1 O 0.33778(9) 0.91633(10) 0.55545(7) 0.0221(4) Uani 1 1 d . . . . .
O2 O 0.41695(11) 0.93090(14) 0.49223(9) 0.0450(6) Uani 1 1 d . . . . .
C1 C 0.29568(14) 0.67764(15) 0.58970(10) 0.0235(6) Uani 1 1 d . . . . .
C2 C 0.33426(14) 0.75892(15) 0.60014(10) 0.0234(6) Uani 1 1 d . . . . .
C3 C 0.31297(14) 0.80048(14) 0.64988(11) 0.0239(6) Uani 1 1 d . . . . .
C4 C 0.25804(14) 0.77769(14) 0.67993(11) 0.0241(6) Uani 1 1 d . . . . .
C5 C 0.22299(13) 0.70224(15) 0.67006(11) 0.0235(6) Uani 1 1 d . . . . .
C6 C 0.24377(14) 0.65383(15) 0.63084(10) 0.0233(6) Uani 1 1 d . . . . .
C7 C 0.24853(13) 0.57177(15) 0.64063(10) 0.0219(6) Uani 1 1 d . . . . .
C8 C 0.30942(14) 0.54283(14) 0.61468(10) 0.0222(6) Uani 1 1 d . . . . .
C9 C 0.34223(15) 0.60700(15) 0.58858(10) 0.0235(6) Uani 1 1 d . . . . .
C10 C 0.41301(15) 0.61177(15) 0.58879(10) 0.0240(6) Uani 1 1 d . . . . .
C11 C 0.44877(14) 0.68665(15) 0.59786(10) 0.0243(6) Uani 1 1 d . . . . .
C12 C 0.41200(14) 0.75351(15) 0.60720(10) 0.0248(6) Uani 1 1 d . . . . .
C13 C 0.43369(14) 0.80481(14) 0.64834(10) 0.0236(6) Uani 1 1 d . . . . .
C14 C 0.37264(14) 0.83369(14) 0.67444(11) 0.0239(6) Uani 1 1 d . . . . .
C15 C 0.37368(14) 0.84683(14) 0.72821(11) 0.0235(6) Uani 1 1 d . . . . .
C16 C 0.31551(15) 0.82432(14) 0.75938(11) 0.0246(6) Uani 1 1 d . . . . .
C17 C 0.25880(14) 0.78985(14) 0.73550(11) 0.0247(6) Uani 1 1 d . . . . .
C18 C 0.22474(13) 0.72439(15) 0.76027(11) 0.0250(6) Uani 1 1 d . . . . .
C19 C 0.20328(13) 0.67120(15) 0.71993(11) 0.0241(6) Uani 1 1 d . . . . .
C20 C 0.20545(13) 0.59134(15) 0.72906(11) 0.0229(6) Uani 1 1 d . . . . .
C21 C 0.22883(13) 0.54051(15) 0.68826(11) 0.0219(6) Uani 1 1 d . . . . .
C22 C 0.26935(13) 0.47902(14) 0.71188(10) 0.0221(6) Uani 1 1 d . . . . .
C23 C 0.32758(14) 0.45126(14) 0.68694(10) 0.0234(6) Uani 1 1 d . . . . .
C24 C 0.34817(14) 0.48345(15) 0.63695(10) 0.0242(6) Uani 1 1 d . . . . .
C25 C 0.42240(15) 0.48772(15) 0.63573(10) 0.0251(6) Uani 1 1 d . . . . .
C26 C 0.45378(14) 0.55145(16) 0.61260(10) 0.0254(6) Uani 1 1 d . . . . .
C27 C 0.51343(14) 0.58680(16) 0.63645(11) 0.0256(6) Uani 1 1 d . . . . .
C28 C 0.51029(14) 0.66975(16) 0.62747(10) 0.0257(6) Uani 1 1 d . . . . .
C29 C 0.53283(14) 0.72078(16) 0.66590(11) 0.0250(6) Uani 1 1 d . . . . .
C30 C 0.49348(14) 0.78987(15) 0.67694(10) 0.0240(6) Uani 1 1 d . . . . .
C31 C 0.49435(14) 0.80282(15) 0.73257(10) 0.0235(6) Uani 1 1 d . . . . .
C32 C 0.43595(14) 0.83046(14) 0.75754(10) 0.0231(6) Uani 1 1 d . . . . .
C33 C 0.41521(15) 0.79832(14) 0.80753(10) 0.0235(6) Uani 1 1 d . . . . .
C34 C 0.34077(15) 0.79443(14) 0.80837(10) 0.0248(6) Uani 1 1 d . . . . .
C35 C 0.30792(14) 0.73211(15) 0.83229(10) 0.0251(6) Uani 1 1 d . . . . .
C36 C 0.24831(14) 0.69669(16) 0.80799(11) 0.0253(6) Uani 1 1 d . . . . .
C37 C 0.25186(14) 0.61296(15) 0.81683(10) 0.0236(6) Uani 1 1 d . . . . .
C38 C 0.23070(13) 0.56196(15) 0.77824(10) 0.0228(6) Uani 1 1 d . . . . .
C39 C 0.27039(13) 0.49234(14) 0.76738(10) 0.0222(6) Uani 1 1 d . . . . .
C40 C 0.33012(14) 0.47749(14) 0.79578(10) 0.0218(6) Uani 1 1 d . . . . .
C41 C 0.39109(14) 0.44805(14) 0.76965(10) 0.0227(6) Uani 1 1 d . . . . .
C42 C 0.38986(14) 0.43530(14) 0.71651(11) 0.0234(6) Uani 1 1 d . . . . .
C43 C 0.44824(14) 0.45786(15) 0.68479(11) 0.0249(6) Uani 1 1 d . . . . .
C44 C 0.50569(14) 0.49235(15) 0.70786(11) 0.0248(6) Uani 1 1 d . . . . .
C45 C 0.53910(14) 0.55799(16) 0.68317(11) 0.0267(6) Uani 1 1 d . . . . .
C46 C 0.56129(13) 0.61111(16) 0.72320(11) 0.0258(6) Uani 1 1 d . . . . .
C47 C 0.55867(13) 0.69097(16) 0.71503(11) 0.0251(6) Uani 1 1 d . . . . .
C48 C 0.53462(13) 0.74146(15) 0.75609(10) 0.0236(6) Uani 1 1 d . . . . .
C49 C 0.51529(14) 0.71092(15) 0.80424(10) 0.0234(6) Uani 1 1 d . . . . .
C50 C 0.45429(14) 0.73973(15) 0.83024(10) 0.0233(6) Uani 1 1 d . . . . .
C51 C 0.42020(14) 0.67460(14) 0.85494(9) 0.0217(6) Uani 1 1 d . . . . .
C52 C 0.34832(15) 0.67104(15) 0.85594(9) 0.0231(6) Uani 1 1 d . . . . .
C53 C 0.31389(14) 0.59752(15) 0.84637(10) 0.0227(6) Uani 1 1 d . . . . .
C54 C 0.35229(14) 0.53106(15) 0.83599(10) 0.0218(5) Uani 1 1 d . . . . .
C55 C 0.42683(14) 0.53488(14) 0.83492(10) 0.0224(6) Uani 1 1 d . . . . .
C56 C 0.45070(14) 0.48397(14) 0.79384(10) 0.0227(6) Uani 1 1 d . . . . .
C57 C 0.50668(14) 0.50571(15) 0.76336(11) 0.0240(6) Uani 1 1 d . . . . .
C58 C 0.54150(13) 0.57922(15) 0.77286(11) 0.0238(6) Uani 1 1 d . . . . .
C59 C 0.51865(13) 0.62773(15) 0.81260(11) 0.0231(6) Uani 1 1 d . . . . .
C60 C 0.46006(14) 0.60550(15) 0.84411(10) 0.0219(5) Uani 1 1 d . . . . .
C61 C 0.30436(14) 0.78771(15) 0.54897(10) 0.0251(6) Uani 1 1 d . . . . .
C62 C 0.26777(18) 0.71189(16) 0.53508(11) 0.0358(7) Uani 1 1 d . U . . .
C63 C 0.2914(2) 0.66881(17) 0.48711(12) 0.0442(7) Uani 1 1 d . U . . .
C64 C 0.3580(3) 0.65584(18) 0.46918(12) 0.0514(8) Uani 1 1 d . U . . .
H64 H 0.396801 0.677142 0.486674 0.062 Uiso 1 1 calc R U . . .
C65 C 0.3660(3) 0.61029(19) 0.42446(13) 0.0641(9) Uani 1 1 d . U . . .
H65 H 0.410816 0.599982 0.411179 0.077 Uiso 1 1 calc R U . . .
C66 C 0.3079(3) 0.5800(2) 0.39937(15) 0.0709(10) Uani 1 1 d . U . . .
H66 H 0.314204 0.547990 0.369651 0.085 Uiso 1 1 calc R U . . .
C67 C 0.2429(3) 0.5947(2) 0.41602(14) 0.0710(10) Uani 1 1 d . U . . .
H67 H 0.204327 0.574537 0.397726 0.085 Uiso 1 1 calc R U . . .
C68 C 0.2336(3) 0.6399(2) 0.46033(14) 0.0574(8) Uani 1 1 d . U . . .
C69 C 0.1710(2) 0.6674(2) 0.48601(16) 0.0593(8) Uani 1 1 d . U . . .
C70 C 0.0998(3) 0.6589(3) 0.47388(19) 0.0738(10) Uani 1 1 d . U . . .
H70 H 0.085734 0.628808 0.444783 0.089 Uiso 1 1 calc R U . . .
C71 C 0.0516(3) 0.6949(3) 0.5049(2) 0.0789(11) Uani 1 1 d . U . . .
H71 H 0.004108 0.689390 0.496748 0.095 Uiso 1 1 calc R U . . .
C72 C 0.0703(2) 0.7386(3) 0.54719(19) 0.0713(10) Uani 1 1 d . U . . .
H72 H 0.035708 0.762405 0.567928 0.086 Uiso 1 1 calc R U . . .
C73 C 0.13971(19) 0.7483(2) 0.56007(17) 0.0561(8) Uani 1 1 d . U . . .
H73 H 0.152731 0.778955 0.589171 0.067 Uiso 1 1 calc R U . . .
C74 C 0.1897(2) 0.71199(19) 0.52927(14) 0.0467(7) Uani 1 1 d . U . . .
C75 C 0.30509(13) 0.85698(15) 0.52675(10) 0.0203(5) Uani 1 1 d . . . . .
C80 C 0.39496(14) 0.94998(15) 0.53406(11) 0.0248(6) Uani 1 1 d . . . . .
C81 C 0.42417(16) 1.00972(17) 0.56950(12) 0.0343(7) Uani 1 1 d . . . . .
H81A H 0.469266 1.026430 0.556452 0.051 Uiso 1 1 calc R U . . .
H81B H 0.429484 0.987635 0.604399 0.051 Uiso 1 1 calc R U . . .
H81C H 0.393004 1.054482 0.571017 0.051 Uiso 1 1 calc R U . . .
C76A C 0.26524(15) 0.88026(16) 0.48016(11) 0.0271(6) Uani 0.83 1 d . . P A 1
H76A H 0.253283 0.833933 0.459201 0.033 Uiso 0.83 1 calc R U P A 1
H76B H 0.292886 0.915905 0.458288 0.033 Uiso 0.83 1 calc R U P A 1
C77A C 0.1977(2) 0.9222(2) 0.49933(14) 0.0242(7) Uani 0.83 1 d . . P A 1
H77A H 0.188507 0.906703 0.535762 0.029 Uiso 0.83 1 calc R U P A 1
H77B H 0.205446 0.979020 0.498885 0.029 Uiso 0.83 1 calc R U P A 1
C78A C 0.13466(17) 0.9036(2) 0.46658(13) 0.0289(8) Uani 0.83 1 d . . P A 1
H78A H 0.139817 0.926908 0.431582 0.035 Uiso 0.83 1 calc R U P A 1
H78B H 0.130171 0.846677 0.462476 0.035 Uiso 0.83 1 calc R U P A 1
C79A C 0.07156(16) 0.93545(19) 0.49237(12) 0.0381(7) Uani 0.83 1 d . . P A 1
H79A H 0.067775 0.914047 0.527578 0.057 Uiso 0.83 1 calc R U P A 1
H79B H 0.030696 0.920937 0.472169 0.057 Uiso 0.83 1 calc R U P A 1
H79C H 0.074864 0.992193 0.494278 0.057 Uiso 0.83 1 calc R U P A 1
C76B C 0.26524(15) 0.88026(16) 0.48016(11) 0.0271(6) Uani 0.17 1 d . . P A 2
H76C H 0.278851 0.935309 0.475750 0.033 Uiso 0.17 1 calc R U P A 2
H76D H 0.289490 0.852206 0.451963 0.033 Uiso 0.17 1 calc R U P A 2
C77B C 0.1996(8) 0.8805(9) 0.4631(6) 0.022(3) Uani 0.17 1 d . . P A 2
H77C H 0.181455 0.826767 0.461113 0.026 Uiso 0.17 1 calc R U P A 2
H77D H 0.196647 0.904364 0.428180 0.026 Uiso 0.17 1 calc R U P A 2
C78B C 0.1572(11) 0.9294(11) 0.5037(7) 0.028(4) Uani 0.17 1 d . . P A 2
H78C H 0.176343 0.982755 0.504562 0.034 Uiso 0.17 1 calc R U P A 2
H78D H 0.164196 0.906428 0.538616 0.034 Uiso 0.17 1 calc R U P A 2
C79B C 0.07156(16) 0.93545(19) 0.49237(12) 0.0381(7) Uani 0.17 1 d . . P A 2
H79D H 0.063655 0.960710 0.458742 0.057 Uiso 0.17 1 calc R U P A 2
H79E H 0.049683 0.966001 0.519980 0.057 Uiso 0.17 1 calc R U P A 2
H79F H 0.051666 0.883113 0.491818 0.057 Uiso 0.17 1 calc R U P A 2

loop_
_atom_site_aniso_label
_atom_site_aniso_U_11
_atom_site_aniso_U_22
_atom_site_aniso_U_33
_atom_site_aniso_U_23
_atom_site_aniso_U_13
_atom_site_aniso_U_12
O1 0.0243(9) 0.0177(9) 0.0242(9) 0.0031(7) -0.0010(8) -0.0025(7)
O2 0.0317(12) 0.0540(14) 0.0493(14) -0.0156(12) 0.0148(11) -0.0132(11)
C1 0.0325(15) 0.0190(12) 0.0191(13) 0.0023(10) -0.0061(11) -0.0071(11)
C2 0.0329(15) 0.0173(12) 0.0201(13) 0.0051(10) -0.0057(11) -0.0048(11)
C3 0.0313(15) 0.0133(12) 0.0269(14) 0.0061(10) -0.0063(12) 0.0000(11)
C4 0.0238(13) 0.0140(12) 0.0343(15) 0.0014(11) -0.0100(12) 0.0048(10)
C5 0.0175(12) 0.0191(13) 0.0339(15) 0.0032(11) -0.0075(11) 0.0009(10)
C6 0.0230(13) 0.0201(13) 0.0267(14) 0.0044(11) -0.0111(11) -0.0046(11)
C7 0.0231(13) 0.0179(12) 0.0248(14) 0.0003(10) -0.0081(11) -0.0065(10)
C8 0.0327(14) 0.0155(12) 0.0183(12) -0.0030(10) -0.0042(11) -0.0056(11)
C9 0.0346(15) 0.0189(12) 0.0170(13) -0.0002(10) -0.0038(11) -0.0046(11)
C10 0.0338(15) 0.0229(13) 0.0154(12) -0.0031(10) 0.0039(11) -0.0060(11)
C11 0.0300(14) 0.0259(14) 0.0171(13) 0.0012(11) 0.0043(11) -0.0088(11)
C12 0.0318(14) 0.0233(13) 0.0193(13) 0.0065(11) -0.0020(11) -0.0104(12)
C13 0.0315(14) 0.0160(12) 0.0233(13) 0.0063(10) -0.0031(12) -0.0092(11)
C14 0.0347(15) 0.0103(11) 0.0267(14) 0.0062(10) -0.0086(12) -0.0035(11)
C15 0.0337(15) 0.0090(11) 0.0277(14) 0.0005(10) -0.0060(12) -0.0006(10)
C16 0.0321(15) 0.0137(12) 0.0280(14) -0.0038(10) -0.0019(12) 0.0057(11)
C17 0.0247(14) 0.0150(12) 0.0345(15) -0.0020(11) -0.0023(12) 0.0082(10)
C18 0.0171(12) 0.0224(13) 0.0356(16) -0.0003(11) 0.0033(12) 0.0067(10)
C19 0.0143(12) 0.0248(13) 0.0334(15) 0.0007(11) -0.0012(11) 0.0013(10)
C20 0.0144(12) 0.0239(13) 0.0305(14) 0.0031(11) 0.0016(11) -0.0033(10)
C21 0.0169(12) 0.0192(13) 0.0296(14) 0.0012(11) -0.0037(11) -0.0069(10)
C22 0.0234(13) 0.0139(12) 0.0289(14) 0.0032(10) -0.0016(11) -0.0089(10)
C23 0.0324(14) 0.0112(11) 0.0266(14) -0.0007(10) -0.0010(12) -0.0037(10)
C24 0.0328(15) 0.0180(12) 0.0220(13) -0.0073(10) -0.0013(12) -0.0025(11)
C25 0.0338(15) 0.0186(13) 0.0229(14) -0.0072(10) 0.0042(12) 0.0028(11)
C26 0.0303(15) 0.0251(14) 0.0206(13) -0.0065(11) 0.0060(12) 0.0020(11)
C27 0.0241(13) 0.0282(14) 0.0244(14) -0.0033(11) 0.0101(11) 0.0018(11)
C28 0.0225(13) 0.0326(15) 0.0220(14) 0.0009(11) 0.0077(11) -0.0053(11)
C29 0.0206(13) 0.0278(14) 0.0267(14) 0.0054(11) 0.0039(11) -0.0102(11)
C30 0.0261(14) 0.0215(13) 0.0245(14) 0.0054(11) -0.0023(11) -0.0120(11)
C31 0.0294(14) 0.0174(12) 0.0238(14) 0.0030(10) -0.0049(11) -0.0124(11)
C32 0.0327(15) 0.0125(11) 0.0240(14) -0.0002(10) -0.0065(12) -0.0043(11)
C33 0.0341(15) 0.0157(12) 0.0206(13) -0.0049(10) -0.0047(12) -0.0026(11)
C34 0.0360(15) 0.0146(12) 0.0238(14) -0.0072(10) 0.0002(12) 0.0039(11)
C35 0.0302(14) 0.0212(13) 0.0239(14) -0.0071(11) 0.0051(12) 0.0049(11)
C36 0.0243(13) 0.0251(14) 0.0265(14) -0.0032(11) 0.0093(12) 0.0064(11)
C37 0.0217(13) 0.0241(13) 0.0249(14) 0.0040(11) 0.0097(11) -0.0011(11)
C38 0.0166(12) 0.0242(13) 0.0275(14) 0.0027(11) 0.0064(11) -0.0033(10)
C39 0.0217(13) 0.0166(12) 0.0283(14) 0.0049(10) 0.0038(11) -0.0068(10)
C40 0.0272(13) 0.0140(12) 0.0243(13) 0.0078(10) 0.0036(11) -0.0042(10)
C41 0.0302(14) 0.0106(11) 0.0274(14) 0.0065(10) -0.0037(12) 0.0016(10)
C42 0.0303(14) 0.0095(11) 0.0305(15) -0.0005(10) -0.0007(12) 0.0025(10)
C43 0.0295(14) 0.0165(12) 0.0286(14) -0.0046(11) 0.0021(12) 0.0077(11)
C44 0.0221(13) 0.0194(13) 0.0328(15) 0.0013(11) 0.0031(12) 0.0096(10)
C45 0.0196(13) 0.0311(15) 0.0294(15) -0.0027(12) 0.0049(12) 0.0049(11)
C46 0.0123(11) 0.0319(15) 0.0332(15) 0.0023(12) 0.0008(11) 0.0019(11)
C47 0.0154(12) 0.0322(14) 0.0277(15) 0.0044(12) -0.0009(11) -0.0075(11)
C48 0.0197(12) 0.0246(13) 0.0265(14) 0.0011(11) -0.0044(11) -0.0091(11)
C49 0.0239(13) 0.0234(13) 0.0229(13) -0.0005(11) -0.0090(11) -0.0065(11)
C50 0.0312(15) 0.0174(12) 0.0213(13) -0.0036(10) -0.0056(11) -0.0060(11)
C51 0.0327(14) 0.0191(12) 0.0132(12) -0.0010(10) -0.0018(11) -0.0020(11)
C52 0.0352(15) 0.0217(13) 0.0122(12) -0.0021(10) 0.0039(11) -0.0004(11)
C53 0.0280(14) 0.0218(13) 0.0183(13) 0.0019(10) 0.0066(11) -0.0012(11)
C54 0.0254(13) 0.0204(13) 0.0195(13) 0.0063(10) 0.0015(11) -0.0046(11)
C55 0.0277(14) 0.0176(12) 0.0220(13) 0.0043(10) -0.0035(11) 0.0007(11)
C56 0.0287(14) 0.0127(11) 0.0267(14) 0.0055(10) -0.0049(11) 0.0060(10)
C57 0.0232(13) 0.0175(12) 0.0312(15) 0.0013(11) -0.0031(12) 0.0075(10)
C58 0.0171(12) 0.0250(13) 0.0292(14) 0.0037(11) -0.0043(11) 0.0037(10)
C59 0.0203(13) 0.0210(13) 0.0279(14) 0.0038(11) -0.0072(11) -0.0001(10)
C60 0.0266(13) 0.0189(12) 0.0204(13) 0.0036(10) -0.0060(11) 0.0009(11)
C61 0.0304(14) 0.0212(13) 0.0236(14) 0.0024(11) -0.0086(12) -0.0052(11)
C62 0.0575(16) 0.0225(12) 0.0272(13) 0.0118(10) -0.0203(12) -0.0162(12)
C63 0.0874(17) 0.0203(11) 0.0248(12) 0.0077(10) -0.0202(13) -0.0207(13)
C64 0.108(2) 0.0224(13) 0.0238(13) 0.0047(11) -0.0049(15) -0.0122(15)
C65 0.140(2) 0.0259(14) 0.0260(14) 0.0039(12) -0.0031(16) -0.0106(16)
C66 0.157(3) 0.0268(14) 0.0286(15) 0.0031(12) -0.0183(18) -0.0205(19)
C67 0.146(2) 0.0327(15) 0.0347(16) 0.0080(13) -0.0360(18) -0.0317(18)
C68 0.1059(19) 0.0288(13) 0.0375(14) 0.0166(11) -0.0367(14) -0.0307(14)
C69 0.0836(17) 0.0381(14) 0.0561(15) 0.0285(12) -0.0466(14) -0.0318(14)
C70 0.089(2) 0.0536(18) 0.079(2) 0.0363(16) -0.0577(17) -0.0386(17)
C71 0.072(2) 0.068(2) 0.097(2) 0.0501(18) -0.0487(18) -0.0326(17)
C72 0.0562(18) 0.0670(19) 0.091(2) 0.0509(17) -0.0362(17) -0.0232(16)
C73 0.0473(16) 0.0517(16) 0.0694(19) 0.0417(15) -0.0289(15) -0.0172(14)
C74 0.0572(15) 0.0339(13) 0.0491(15) 0.0262(12) -0.0317(13) -0.0217(12)
C75 0.0204(12) 0.0203(12) 0.0201(13) -0.0007(10) 0.0001(10) -0.0018(10)
C80 0.0219(13) 0.0228(13) 0.0298(15) 0.0028(11) 0.0011(12) 0.0003(11)
C81 0.0361(16) 0.0285(15) 0.0382(17) 0.0000(13) -0.0032(14) -0.0121(13)
C76A 0.0329(15) 0.0234(14) 0.0250(14) -0.0012(11) -0.0075(12) 0.0039(12)
C77A 0.0271(19) 0.0239(17) 0.0215(18) 0.0014(14) -0.0049(17) 0.0058(16)
C78A 0.0283(18) 0.0325(18) 0.0258(18) -0.0037(15) -0.0062(15) 0.0073(15)
C79A 0.0352(17) 0.0461(19) 0.0328(17) -0.0098(14) -0.0094(14) 0.0063(14)
C76B 0.0329(15) 0.0234(14) 0.0250(14) -0.0012(11) -0.0075(12) 0.0039(12)
C77B 0.022(8) 0.024(8) 0.020(8) -0.002(6) 0.001(6) 0.001(6)
C78B 0.030(10) 0.036(10) 0.018(9) -0.008(7) -0.017(9) 0.002(9)
C79B 0.0352(17) 0.0461(19) 0.0328(17) -0.0098(14) -0.0094(14) 0.0063(14)

loop_
_atom_type_symbol
_atom_type_description
_atom_type_scat_dispersion_real
_atom_type_scat_dispersion_imag
_atom_type_scat_source
C C 0.0033 0.0016 'International Tables Vol C Tables 4.2.6.8 and 6.1.1.4'
H H 0.0000 0.0000 'International Tables Vol C Tables 4.2.6.8 and 6.1.1.4'
O O 0.0106 0.0060 'International Tables Vol C Tables 4.2.6.8 and 6.1.1.4'

loop_
_geom_angle_atom_site_label_1
_geom_angle_atom_site_label_2
_geom_angle_atom_site_label_3
_geom_angle
C80 O1 C75 117.5(2)
C9 C1 C6 101.1(2)
C9 C1 C2 115.1(2)
C6 C1 C2 115.3(2)
C9 C1 C62 118.4(2)
C6 C1 C62 118.8(2)
C2 C1 C62 89.06(18)
C61 C2 C12 120.1(2)
C61 C2 C3 118.1(2)
C12 C2 C3 101.4(2)
C61 C2 C1 87.80(19)
C12 C2 C1 115.3(2)
C3 C2 C1 115.0(2)
C4 C3 C14 119.4(2)
C4 C3 C2 123.3(2)
C14 C3 C2 109.7(2)
C3 C4 C17 120.5(2)
C3 C4 C5 120.5(2)
C17 C4 C5 107.5(2)
C6 C5 C19 120.5(2)
C6 C5 C4 121.5(2)
C19 C5 C4 107.0(2)
C5 C6 C7 119.2(2)
C5 C6 C1 123.0(2)
C7 C6 C1 110.2(2)
C21 C7 C6 121.1(2)
C21 C7 C8 119.8(2)
C6 C7 C8 108.1(2)
C24 C8 C9 121.1(3)
C24 C8 C7 120.3(2)
C9 C8 C7 108.2(2)
C10 C9 C8 119.0(2)
C10 C9 C1 123.1(2)
C8 C9 C1 110.1(2)
C9 C10 C26 120.4(2)
C9 C10 C11 121.3(2)
C26 C10 C11 107.6(2)
C12 C11 C28 120.3(2)
C12 C11 C10 120.8(3)
C28 C11 C10 107.1(2)
C11 C12 C13 119.3(3)
C11 C12 C2 123.0(2)
C13 C12 C2 109.8(2)
C30 C13 C12 121.1(3)
C30 C13 C14 119.8(2)
C12 C13 C14 108.2(2)
C15 C14 C3 120.6(3)
C15 C14 C13 120.0(2)
C3 C14 C13 108.6(2)
C14 C15 C16 119.7(2)
C14 C15 C32 119.6(3)
C16 C15 C32 108.1(2)
C17 C16 C15 119.3(2)
C17 C16 C34 120.0(2)
C15 C16 C34 108.4(2)
C16 C17 C4 120.4(3)
C16 C17 C18 119.8(2)
C4 C17 C18 108.5(2)
C36 C18 C19 120.7(2)
C36 C18 C17 120.1(3)
C19 C18 C17 107.9(2)
C20 C19 C5 120.5(2)
C20 C19 C18 119.7(3)
C5 C19 C18 109.1(2)
C19 C20 C21 119.1(2)
C19 C20 C38 120.1(2)
C21 C20 C38 108.5(2)
C7 C21 C20 119.5(2)
C7 C21 C22 120.1(2)
C20 C21 C22 108.0(2)
C23 C22 C39 120.1(2)
C23 C22 C21 120.0(2)
C39 C22 C21 107.8(2)
C22 C23 C42 120.1(2)
C22 C23 C24 120.1(2)
C42 C23 C24 107.8(2)
C8 C24 C25 119.5(2)
C8 C24 C23 119.6(2)
C25 C24 C23 108.2(2)
C26 C25 C24 119.2(2)
C26 C25 C43 120.0(3)
C24 C25 C43 107.9(2)
C25 C26 C10 120.7(3)
C25 C26 C27 120.2(3)
C10 C26 C27 108.5(2)
C45 C27 C26 120.2(3)
C45 C27 C28 120.3(3)
C26 C27 C28 108.3(2)
C29 C28 C11 120.4(3)
C29 C28 C27 119.7(3)
C11 C28 C27 108.5(2)
C28 C29 C30 119.6(3)
C28 C29 C47 120.2(2)
C30 C29 C47 107.6(2)
C13 C30 C29 119.2(2)
C13 C30 C31 120.1(3)
C29 C30 C31 108.4(2)
C32 C31 C48 119.9(2)
C32 C31 C30 120.1(2)
C48 C31 C30 107.9(2)
C31 C32 C15 120.4(2)
C31 C32 C33 120.3(2)
C15 C32 C33 107.6(2)
C50 C33 C34 120.3(2)
C50 C33 C32 119.7(2)
C34 C33 C32 107.9(2)
C35 C34 C33 120.0(2)
C35 C34 C16 120.3(3)
C33 C34 C16 108.0(2)
C34 C35 C52 119.9(3)
C34 C35 C36 120.0(3)
C52 C35 C36 107.9(2)
C18 C36 C35 119.8(2)
C18 C36 C37 119.4(2)
C35 C36 C37 108.1(2)
C38 C37 C53 120.3(2)
C38 C37 C36 119.9(2)
C53 C37 C36 107.6(2)
C37 C38 C20 120.3(2)
C37 C38 C39 120.2(2)
C20 C38 C39 107.4(2)
C40 C39 C22 120.0(2)
C40 C39 C38 119.5(2)
C22 C39 C38 108.3(2)
C39 C40 C54 120.2(2)
C39 C40 C41 119.9(2)
C54 C40 C41 108.1(2)
C42 C41 C56 120.3(2)
C42 C41 C40 119.9(2)
C56 C41 C40 107.6(2)
C41 C42 C43 120.0(2)
C41 C42 C23 120.0(2)
C43 C42 C23 107.7(2)
C44 C43 C42 119.9(2)
C44 C43 C25 119.7(2)
C42 C43 C25 108.3(2)
C43 C44 C57 119.9(2)
C43 C44 C45 120.2(2)
C57 C44 C45 107.6(2)
C27 C45 C46 119.8(3)
C27 C45 C44 119.8(3)
C46 C45 C44 108.4(2)
C47 C46 C58 120.0(3)
C47 C46 C45 120.5(3)
C58 C46 C45 108.1(2)
C46 C47 C48 119.7(2)
C46 C47 C29 119.5(3)
C48 C47 C29 108.2(2)
C49 C48 C47 120.5(2)
C49 C48 C31 120.0(2)
C47 C48 C31 107.9(2)
C48 C49 C50 120.0(2)
C48 C49 C59 119.4(2)
C50 C49 C59 107.9(2)
C33 C50 C49 120.0(2)
C33 C50 C51 119.8(3)
C49 C50 C51 108.1(2)
C52 C51 C60 120.1(2)
C52 C51 C50 119.9(2)
C60 C51 C50 108.0(2)
C51 C52 C35 120.1(2)
C51 C52 C53 119.6(2)
C35 C52 C53 108.3(2)
C54 C53 C37 119.7(2)
C54 C53 C52 120.2(2)
C37 C53 C52 108.1(2)
C53 C54 C55 120.1(2)
C53 C54 C40 120.1(2)
C55 C54 C40 108.1(2)
C60 C55 C54 119.8(2)
C60 C55 C56 120.2(2)
C54 C55 C56 107.8(2)
C57 C56 C55 119.9(2)
C57 C56 C41 119.7(2)
C55 C56 C41 108.4(2)
C56 C57 C44 120.2(2)
C56 C57 C58 120.1(2)
C44 C57 C58 108.1(2)
C59 C58 C46 120.4(2)
C59 C58 C57 119.8(2)
C46 C58 C57 107.8(2)
C58 C59 C60 120.2(2)
C58 C59 C49 119.9(2)
C60 C59 C49 108.0(2)
C55 C60 C51 120.1(2)
C55 C60 C59 119.9(2)
C51 C60 C59 108.1(2)
C75 C61 C2 131.6(2)
C75 C61 C62 132.4(2)
C2 C61 C62 95.8(2)
C63 C62 C74 102.8(3)
C63 C62 C61 118.0(3)
C74 C62 C61 119.0(3)
C63 C62 C1 115.4(3)
C74 C62 C1 114.8(3)
C61 C62 C1 87.30(19)
C64 C63 C68 121.5(3)
C64 C63 C62 129.2(3)
C68 C63 C62 109.4(4)
C63 C64 C65 117.7(4)
C63 C64 H64 121.1
C65 C64 H64 121.1
C66 C65 C64 119.8(5)
C66 C65 H65 120.1
C64 C65 H65 120.1
C67 C66 C65 122.3(4)
C67 C66 H66 118.9
C65 C66 H66 118.9
C66 C67 C68 119.0(4)
C66 C67 H67 120.5
C68 C67 H67 120.5
C67 C68 C63 119.6(5)
C67 C68 C69 131.2(4)
C63 C68 C69 109.1(3)
C74 C69 C70 118.8(5)
C74 C69 C68 108.7(3)
C70 C69 C68 132.4(4)
C71 C70 C69 119.1(4)
C71 C70 H70 120.5
C69 C70 H70 120.5
C72 C71 C70 121.8(4)
C72 C71 H71 119.1
C70 C71 H71 119.1
C71 C72 C73 120.6(5)
C71 C72 H72 119.7
C73 C72 H72 119.7
C72 C73 C74 118.7(4)
C72 C73 H73 120.6
C74 C73 H73 120.6
C73 C74 C69 121.0(4)
C73 C74 C62 129.4(3)
C69 C74 C62 109.6(4)
C61 C75 O1 115.6(2)
C61 C75 C76B 126.0(2)
O1 C75 C76B 117.5(2)
C61 C75 C76A 126.0(2)
O1 C75 C76A 117.5(2)
O2 C80 O1 122.1(3)
O2 C80 C81 127.0(3)
O1 C80 C81 110.8(2)
C80 C81 H81A 109.5
C80 C81 H81B 109.5
H81A C81 H81B 109.5
C80 C81 H81C 109.5
H81A C81 H81C 109.5
H81B C81 H81C 109.5
C75 C76A C77A 107.7(2)
C75 C76A H76A 110.2
C77A C76A H76A 110.2
C75 C76A H76B 110.2
C77A C76A H76B 110.2
H76A C76A H76B 108.5
C78A C77A C76A 113.6(3)
C78A C77A H77A 108.8
C76A C77A H77A 108.8
C78A C77A H77B 108.8
C76A C77A H77B 108.8
H77A C77A H77B 107.7
C79A C78A C77A 109.6(3)
C79A C78A H78A 109.7
C77A C78A H78A 109.7
C79A C78A H78B 109.7
C77A C78A H78B 109.7
H78A C78A H78B 108.2
C78A C79A H79A 109.5
C78A C79A H79B 109.5
H79A C79A H79B 109.5
C78A C79A H79C 109.5
H79A C79A H79C 109.5
H79B C79A H79C 109.5
C77B C76B C75 139.2(7)
C77B C76B H76C 102.3
C75 C76B H76C 102.3
C77B C76B H76D 102.3
C75 C76B H76D 102.3
H76C C76B H76D 104.8
C76B C77B C78B 106.2(12)
C76B C77B H77C 110.5
C78B C77B H77C 110.5
C76B C77B H77D 110.5
C78B C77B H77D 110.5
H77C C77B H77D 108.7
C77B C78B C79B 115.6(11)
C77B C78B H78C 108.4
C79B C78B H78C 108.4
C77B C78B H78D 108.4
C79B C78B H78D 108.4
H78C C78B H78D 107.5
C78B C79B H79D 109.5
C78B C79B H79E 109.5
H79D C79B H79E 109.5
C78B C79B H79F 109.5
H79D C79B H79F 109.5
H79E C79B H79F 109.5

loop_
_geom_bond_atom_site_label_1
_geom_bond_atom_site_label_2
_geom_bond_distance
O1 C80 1.367(3)
O1 C75 1.411(3)
O2 C80 1.203(3)
C1 C9 1.515(4)
C1 C6 1.517(4)
C1 C2 1.609(3)
C1 C62 1.616(4)
C2 C61 1.521(4)
C2 C12 1.522(4)
C2 C3 1.522(4)
C3 C4 1.373(4)
C3 C14 1.437(4)
C4 C17 1.444(4)
C4 C5 1.488(4)
C5 C6 1.369(4)
C5 C19 1.441(4)
C6 C7 1.438(4)
C7 C21 1.391(4)
C7 C8 1.445(4)
C8 C24 1.392(4)
C8 C9 1.440(4)
C9 C10 1.375(4)
C10 C26 1.442(4)
C10 C11 1.482(4)
C11 C12 1.375(4)
C11 C28 1.445(4)
C12 C13 1.441(4)
C13 C30 1.397(4)
C13 C14 1.449(4)
C14 C15 1.401(4)
C15 C16 1.437(4)
C15 C32 1.451(4)
C16 C17 1.392(4)
C16 C34 1.446(4)
C17 C18 1.453(4)
C18 C36 1.393(4)
C18 C19 1.445(4)
C19 C20 1.395(4)
C20 C21 1.439(4)
C20 C38 1.447(4)
C21 C22 1.451(4)
C22 C23 1.384(4)
C22 C39 1.446(4)
C23 C42 1.454(4)
C23 C24 1.456(4)
C24 C25 1.442(4)
C25 C26 1.388(4)
C25 C43 1.451(4)
C26 C27 1.444(4)
C27 C45 1.392(4)
C27 C28 1.448(4)
C28 C29 1.392(4)
C29 C30 1.441(4)
C29 C47 1.453(4)
C30 C31 1.448(4)
C31 C32 1.386(4)
C31 C48 1.446(4)
C32 C33 1.456(4)
C33 C50 1.390(4)
C33 C34 1.445(4)
C34 C35 1.391(4)
C35 C52 1.445(4)
C35 C36 1.449(4)
C36 C37 1.461(4)
C37 C38 1.387(4)
C37 C53 1.447(4)
C38 C39 1.451(4)
C39 C40 1.393(4)
C40 C54 1.451(4)
C40 C41 1.451(4)
C41 C42 1.384(4)
C41 C56 1.451(4)
C42 C43 1.448(4)
C43 C44 1.395(4)
C44 C57 1.445(4)
C44 C45 1.449(4)
C45 C46 1.442(4)
C46 C47 1.391(4)
C46 C58 1.442(4)
C47 C48 1.445(4)
C48 C49 1.396(4)
C49 C50 1.446(4)
C49 C59 1.449(4)
C50 C51 1.448(4)
C51 C52 1.396(4)
C51 C60 1.446(4)
C52 C53 1.452(4)
C53 C54 1.391(4)
C54 C55 1.447(4)
C55 C60 1.396(4)
C55 C56 1.449(4)
C56 C57 1.390(4)
C57 C58 1.455(4)
C58 C59 1.392(4)
C59 C60 1.447(4)
C61 C75 1.322(4)
C61 C62 1.528(4)
C62 C63 1.510(5)
C62 C74 1.521(5)
C63 C64 1.390(6)
C63 C68 1.406(5)
C64 C65 1.400(5)
C64 H64 0.9500
C65 C66 1.400(6)
C65 H65 0.9500
C66 C67 1.355(7)
C66 H66 0.9500
C67 C68 1.391(6)
C67 H67 0.9500
C68 C69 1.460(6)
C69 C74 1.399(5)
C69 C70 1.423(6)
C70 C71 1.376(7)
C70 H70 0.9500
C71 C72 1.370(7)
C71 H71 0.9500
C72 C73 1.396(5)
C72 H72 0.9500
C73 C74 1.399(6)
C73 H73 0.9500
C75 C76B 1.481(4)
C75 C76A 1.481(4)
C80 C81 1.486(4)
C81 H81A 0.9800
C81 H81B 0.9800
C81 H81C 0.9800
C76A C77A 1.574(5)
C76A H76A 0.9900
C76A H76B 0.9900
C77A C78A 1.519(5)
C77A H77A 0.9900
C77A H77B 0.9900
C78A C79A 1.496(5)
C78A H78A 0.9900
C78A H78B 0.9900
C79A H79A 0.9800
C79A H79B 0.9800
C79A H79C 0.9800
C76B C77B 1.347(15)
C76B H76C 0.9900
C76B H76D 0.9900
C77B C78B 1.57(2)
C77B H77C 0.9900
C77B H77D 0.9900
C78B C79B 1.69(2)
C78B H78C 0.9900
C78B H78D 0.9900
C79B H79D 0.9800
C79B H79E 0.9800
C79B H79F 0.9800
